data_4128567
loop_
_publ_author_name
'Zuccarello, Giuseppe'
'Mayans, Joan G.'
'Escofet, Imma'
'Scharnagel, Dagmar'
'Kirillova, Mariia S.'
'P\'erez-Jimeno, Alba H'
'Calleja, Pilar'
'Boothe, Jordan R.'
'Echavarren, Antonio M.'

_publ_section_title
;
 Enantioselective Folding of Enynes by Gold(I) Catalysts with a Remote
 <i>C</i><sub>2</sub>-Chiral Element.
;
_journal_issue 30
_journal_name_full 'Journal of the American Chemical Society'
_journal_page_first 11858
_journal_page_last 11863
_journal_paper_doi 10.1021/jacs.9b06326
_journal_volume 141
_journal_year 2019
_chemical_absolute_configuration ad
_chemical_formula_sum 'C27 H38 O6'
_chemical_formula_weight 458.57
_space_group_IT_number 33
_space_group_name_Hall 'P 2c -2n'
_space_group_name_H-M_alt 'P n a 21'
_symmetry_cell_setting orthorhombic
_symmetry_space_group_name_H-M 'P n a 21'
_atom_sites_solution_hydrogens mixed
_audit_creation_method SHELXL-2018/3
_cell_angle_alpha 90
_cell_angle_beta 90
_cell_angle_gamma 90
_cell_formula_units_Z 8
_cell_length_a 17.5452(5)
_cell_length_b 11.4903(4)
_cell_length_c 24.4692(8)
_cell_measurement_reflns_used 9975
_cell_measurement_temperature 100(2)
_cell_measurement_theta_max 28.26
_cell_measurement_theta_min 2.28
_cell_volume 4933.0(3)
_computing_cell_refinement 'Bruker APEX2 v2014.9-0'
_computing_data_collection 'Bruker APEX2 v2014.9-0'
_computing_data_reduction 'Bruker SAINT V7.60A'
_computing_molecular_graphics 'Bruker SHELXTL'
_computing_publication_material 'Bruker SHELXTL'
_computing_structure_refinement 'SHELXL-2018 (Sheldrick, 2018)'
_computing_structure_solution Sir2011
_diffrn_ambient_temperature 100(2)
_diffrn_detector_area_resol_mean 512
_diffrn_detector_type '4K CCD area detector APEX II'
_diffrn_measured_fraction_theta_full 0.999
_diffrn_measured_fraction_theta_max 0.996
_diffrn_measurement_device_type 'APEX DUO Kappa 4-axis goniometer'
_diffrn_measurement_method
;
 Fullsphere data collection, phi and omega scans
;
_diffrn_measurement_specimen_support 'magnetic support with MicroMount'
_diffrn_radiation_monochromator 'Quazar MX Multilayer Optics'
_diffrn_radiation_type MoK\a
_diffrn_radiation_wavelength 0.71073
_diffrn_reflns_av_R_equivalents 0.0276
_diffrn_reflns_av_unetI/netI 0.0360
_diffrn_reflns_Laue_measured_fraction_full 0.999
_diffrn_reflns_Laue_measured_fraction_max 0.996
_diffrn_reflns_limit_h_max 23
_diffrn_reflns_limit_h_min -17
_diffrn_reflns_limit_k_max 15
_diffrn_reflns_limit_k_min -12
_diffrn_reflns_limit_l_max 27
_diffrn_reflns_limit_l_min -32
_diffrn_reflns_number 30476
_diffrn_reflns_point_group_measured_fraction_full 0.863
_diffrn_reflns_point_group_measured_fraction_max 0.842
_diffrn_reflns_theta_full 25.242
_diffrn_reflns_theta_max 28.302
_diffrn_reflns_theta_min 1.664
_diffrn_source 'Microfocus source E025 IuS'
_diffrn_source_current 0.6
_diffrn_source_power 50
_diffrn_source_size '0.2 mm x 0.2 mm fine focus'
_diffrn_source_type 'Bruker APEX DUO'
_exptl_absorpt_coefficient_mu 0.086
_exptl_absorpt_correction_T_max 0.991
_exptl_absorpt_correction_T_min 0.762
_exptl_absorpt_correction_type multi-scan
_exptl_absorpt_process_details
; 
 SADABS Version 2008/1 Bruker-Nonius
 Blessing, Acta Cryst. (1995) A51 33-38
;
_exptl_crystal_colour colourless
_exptl_crystal_density_diffrn 1.235
_exptl_crystal_description block
_exptl_crystal_F_000 1984
_exptl_crystal_size_max 0.20
_exptl_crystal_size_mid 0.20
_exptl_crystal_size_min 0.10
_refine_diff_density_max 0.275
_refine_diff_density_min -0.201
_refine_diff_density_rms 0.040
_refine_ls_abs_structure_details
;
 Flack x determined using 3060 quotients [(I+)-(I-)]/[(I+)+(I-)]
 (Parsons, Flack and Wagner, Acta Cryst. B69 (2013) 249-259).
;
_refine_ls_abs_structure_Flack 0.2(4)
_refine_ls_extinction_method none
_refine_ls_goodness_of_fit_ref 1.045
_refine_ls_hydrogen_treatment constr
_refine_ls_matrix_type full
_refine_ls_number_parameters 624
_refine_ls_number_reflns 10326
_refine_ls_number_restraints 1
_refine_ls_restrained_S_all 1.045
_refine_ls_R_factor_all 0.0500
_refine_ls_R_factor_gt 0.0395
_refine_ls_shift/su_max 0.000
_refine_ls_shift/su_mean 0.000
_refine_ls_structure_factor_coef Fsqd
_refine_ls_weighting_details 'w=1/[\s^2^(Fo^2^)+(0.0527P)^2^+0.7403P] where P=(Fo^2^+2Fc^2^)/3'
_refine_ls_weighting_scheme calc
_refine_ls_wR_factor_gt 0.0961
_refine_ls_wR_factor_ref 0.1018
_reflns_Friedel_coverage 0.653
_reflns_Friedel_fraction_full 0.720
_reflns_Friedel_fraction_max 0.681
_reflns_number_gt 8936
_reflns_number_total 10326
_reflns_threshold_expression 'I > 2\s(I)'
_cod_data_source_file ja9b06326_si_012.cif
_cod_data_source_block JGM2096
_cod_depositor_comments
;
The following automatic conversions were performed:

data item '_exptl_absorpt_correction_type' value 'Multi-scan' was
changed to 'multi-scan' in accordance with the
/home/data/users/saulius/crontab/automatic-downloads/current/ACS/lib/dictionaries/cif_core.dic
dictionary named 'cif_core.dic' version 2.4.2 last updated on
2011-04-26.

data item '_symmetry_cell_setting' value 'Orthorhombic' was changed
to 'orthorhombic' in accordance with the
/home/data/users/saulius/crontab/automatic-downloads/current/ACS/lib/dictionaries/cif_core.dic
dictionary named 'cif_core.dic' version 2.4.2 last updated on
2011-04-26.

Automatic conversion script
Id: cif_fix_values 6909 2019-04-08 15:41:33Z antanas 
;
_cod_original_sg_symbol_H-M Pna2(1)
_cod_database_code 4128567
_shelx_shelxl_version_number 2018/3
_shelx_space_group_comment
;
The symmetry employed for this shelxl refinement is uniquely defined
by the following loop, which should always be used as a source of
symmetry information in preference to the above space-group names.
They are only intended as comments.
;
_shelx_estimated_absorpt_t_min 0.983
_shelx_estimated_absorpt_t_max 0.991

loop_
_space_group_symop_operation_xyz
'x, y, z'
'-x, -y, z+1/2'
'x+1/2, -y+1/2, z'
'-x+1/2, y+1/2, z+1/2'

loop_
_atom_site_label
_atom_site_type_symbol
_atom_site_fract_x
_atom_site_fract_y
_atom_site_fract_z
_atom_site_U_iso_or_equiv
_atom_site_adp_type
_atom_site_occupancy
_atom_site_site_symmetry_order
_atom_site_calc_flag
_atom_site_refinement_flags_posn
_atom_site_refinement_flags_adp
_atom_site_refinement_flags_occupancy
_atom_site_disorder_assembly
_atom_site_disorder_group
C1A C 0.58803(13) 0.3789(2) 0.66221(10) 0.0204(5) Uani 1 1 d . . . . .
C2A C 0.64601(13) 0.4612(2) 0.66365(10) 0.0206(5) Uani 1 1 d . . . . .
H2A H 0.642808 0.525990 0.687675 0.025 Uiso 1 1 calc R U . . .
C3A C 0.70902(12) 0.4477(2) 0.62937(10) 0.0184(5) Uani 1 1 d . . . . .
C4A C 0.71192(12) 0.3548(2) 0.59317(10) 0.0174(5) Uani 1 1 d . . . . .
H4A H 0.754345 0.346067 0.569407 0.021 Uiso 1 1 calc R U . . .
C5A C 0.65228(12) 0.27412(19) 0.59174(10) 0.0164(5) Uani 1 1 d . . . . .
C6A C 0.65567(13) 0.1796(2) 0.54921(10) 0.0172(5) Uani 1 1 d . . . . .
H6A H 0.710107 0.156482 0.543895 0.021 Uiso 1 1 calc R U . . .
C7A C 0.60900(13) 0.0700(2) 0.56365(11) 0.0180(5) Uani 1 1 d . . . . .
H7A H 0.603310 0.025379 0.528814 0.022 Uiso 1 1 calc R U . . .
C8A C 0.52745(12) 0.1098(2) 0.57987(10) 0.0179(5) Uani 1 1 d . . . . .
H8A H 0.508975 0.156546 0.548045 0.022 Uiso 1 1 calc R U . . .
C9A C 0.52697(13) 0.1943(2) 0.62804(11) 0.0207(5) Uani 1 1 d . . . . .
H9A1 H 0.477280 0.235104 0.628777 0.025 Uiso 1 1 calc R U . . .
H9A2 H 0.531416 0.149103 0.662329 0.025 Uiso 1 1 calc R U . . .
C10A C 0.58962(13) 0.2839(2) 0.62668(10) 0.0191(5) Uani 1 1 d . . . . .
C11A C 0.64903(13) -0.0114(2) 0.60353(11) 0.0218(5) Uani 1 1 d . . . . .
C12A C 0.66523(14) -0.1252(2) 0.58619(13) 0.0284(6) Uani 1 1 d . . . . .
H12A H 0.654358 -0.147175 0.549581 0.034 Uiso 1 1 calc R U . . .
C13A C 0.69698(15) -0.2065(3) 0.62177(15) 0.0380(8) Uani 1 1 d . . . . .
H13A H 0.707743 -0.282994 0.609209 0.046 Uiso 1 1 calc R U . . .
C14A C 0.71277(15) -0.1767(3) 0.67480(15) 0.0407(8) Uani 1 1 d . . . . .
H14A H 0.733040 -0.232801 0.699314 0.049 Uiso 1 1 calc R U . . .
C15A C 0.69888(15) -0.0635(3) 0.69245(14) 0.0371(7) Uani 1 1 d . . . . .
H15A H 0.710578 -0.041945 0.728981 0.045 Uiso 1 1 calc R U . . .
C16A C 0.66777(14) 0.0185(2) 0.65661(12) 0.0274(6) Uani 1 1 d . . . . .
H16A H 0.659382 0.095877 0.668889 0.033 Uiso 1 1 calc R U . . .
C17A C 0.46833(12) 0.0101(2) 0.58621(11) 0.0213(5) Uani 1 1 d . . . . .
C18A C 0.47083(15) -0.0735(2) 0.53778(12) 0.0267(6) Uani 1 1 d . . . . .
H18A H 0.424894 -0.121994 0.537832 0.040 Uiso 1 1 calc R U . . .
H18B H 0.516013 -0.123233 0.540722 0.040 Uiso 1 1 calc R U . . .
H18C H 0.473196 -0.028892 0.503678 0.040 Uiso 1 1 calc R U . . .
C19A C 0.47335(14) -0.0583(2) 0.63916(12) 0.0272(6) Uani 1 1 d . . . . .
H19A H 0.467330 -0.005248 0.670219 0.041 Uiso 1 1 calc R U . . .
H19B H 0.523088 -0.096821 0.641410 0.041 Uiso 1 1 calc R U . . .
H19C H 0.432863 -0.117044 0.640041 0.041 Uiso 1 1 calc R U . . .
O1A O 0.52676(10) 0.38481(17) 0.69691(8) 0.0284(4) Uani 1 1 d . . . . .
H1A H 0.525164 0.450987 0.711448 0.043 Uiso 1 1 calc R U . . .
O2A O 0.76599(9) 0.52847(15) 0.63301(8) 0.0238(4) Uani 1 1 d . . . . .
H2A1 H 0.803965 0.505556 0.615084 0.036 Uiso 1 1 calc R U . . .
O3A O 0.62762(9) 0.22931(14) 0.49886(7) 0.0198(4) Uani 1 1 d . . . . .
H3A H 0.638507 0.185010 0.472692 0.030 Uiso 1 1 calc R U . . .
O4A O 0.39346(9) 0.06371(15) 0.58791(8) 0.0247(4) Uani 1 1 d . . . . .
H4A1 H 0.384640 0.106978 0.558644 0.037 Uiso 1 1 d R U . . .
C1B C 0.32345(13) 0.3699(2) 0.33671(9) 0.0167(5) Uani 1 1 d . . . . .
C2B C 0.38196(13) 0.4506(2) 0.33595(10) 0.0177(5) Uani 1 1 d . . . . .
H2B H 0.379078 0.516534 0.312594 0.021 Uiso 1 1 calc R U . . .
C3B C 0.44530(12) 0.4347(2) 0.36973(10) 0.0167(5) Uani 1 1 d . . . . .
C4B C 0.44868(12) 0.33871(19) 0.40384(10) 0.0161(4) Uani 1 1 d . . . . .
H4B H 0.491992 0.326943 0.426477 0.019 Uiso 1 1 calc R U . . .
C5B C 0.38851(12) 0.2591(2) 0.40502(10) 0.0156(4) Uani 1 1 d . . . . .
C6B C 0.39374(12) 0.1614(2) 0.44597(10) 0.0161(5) Uani 1 1 d . . . . .
H6B H 0.447758 0.133909 0.447630 0.019 Uiso 1 1 calc R U . . .
C7B C 0.34219(12) 0.0571(2) 0.43369(10) 0.0171(5) Uani 1 1 d . . . . .
H7B H 0.338076 0.011934 0.468511 0.021 Uiso 1 1 calc R U . . .
C8B C 0.26140(12) 0.10627(19) 0.42189(10) 0.0153(4) Uani 1 1 d . . . . .
H8B H 0.249988 0.158974 0.453366 0.018 Uiso 1 1 calc R U . . .
C9B C 0.26016(12) 0.1849(2) 0.37152(10) 0.0173(5) Uani 1 1 d . . . . .
H9B1 H 0.263667 0.136149 0.338266 0.021 Uiso 1 1 calc R U . . .
H9B2 H 0.211011 0.227170 0.370277 0.021 Uiso 1 1 calc R U . . .
C11B C 0.37721(12) -0.0251(2) 0.39181(11) 0.0209(5) Uani 1 1 d . . . . .
C10B C 0.32486(12) 0.27235(19) 0.37143(10) 0.0152(4) Uani 1 1 d . . . . .
C12B C 0.39850(14) 0.0085(2) 0.33928(12) 0.0268(6) Uani 1 1 d . . . . .
H12B H 0.391219 0.086841 0.327952 0.032 Uiso 1 1 calc R U . . .
C13B C 0.43043(15) -0.0718(3) 0.30315(14) 0.0345(7) Uani 1 1 d . . . . .
H13B H 0.443655 -0.047598 0.267254 0.041 Uiso 1 1 calc R U . . .
C14B C 0.44322(15) -0.1862(3) 0.31865(15) 0.0379(8) Uani 1 1 d . . . . .
H14B H 0.465051 -0.240215 0.293785 0.045 Uiso 1 1 calc R U . . .
C15B C 0.42360(15) -0.2200(2) 0.37094(14) 0.0359(7) Uani 1 1 d . . . . .
H15B H 0.432496 -0.297877 0.382364 0.043 Uiso 1 1 calc R U . . .
C16B C 0.39074(14) -0.1405(2) 0.40715(13) 0.0277(6) Uani 1 1 d . . . . .
H16B H 0.377328 -0.165324 0.442909 0.033 Uiso 1 1 calc R U . . .
C17B C 0.19655(12) 0.01458(19) 0.42225(10) 0.0171(4) Uani 1 1 d . . . . .
C18B C 0.19289(13) -0.0620(2) 0.37185(11) 0.0204(5) Uani 1 1 d . . . . .
H18D H 0.148832 -0.114118 0.374541 0.031 Uiso 1 1 calc R U . . .
H18E H 0.239660 -0.108304 0.369202 0.031 Uiso 1 1 calc R U . . .
H18F H 0.187821 -0.013118 0.339236 0.031 Uiso 1 1 calc R U . . .
C19B C 0.19801(14) -0.0599(2) 0.47419(11) 0.0225(5) Uani 1 1 d . . . . .
H19D H 0.200494 -0.009028 0.506308 0.034 Uiso 1 1 calc R U . . .
H19E H 0.242789 -0.110806 0.473543 0.034 Uiso 1 1 calc R U . . .
H19F H 0.151667 -0.107321 0.475956 0.034 Uiso 1 1 calc R U . . .
O1B O 0.26188(9) 0.37936(15) 0.30268(7) 0.0233(4) Uani 1 1 d . . . . .
H1B H 0.256429 0.449136 0.293215 0.035 Uiso 1 1 calc R U . . .
O2B O 0.50285(9) 0.51416(15) 0.36728(8) 0.0215(4) Uani 1 1 d . . . . .
H2B1 H 0.539920 0.490529 0.385961 0.032 Uiso 1 1 calc R U . . .
O3B O 0.37182(9) 0.20337(14) 0.49952(7) 0.0188(3) Uani 1 1 d . . . . .
H3B H 0.390253 0.269989 0.504535 0.028 Uiso 1 1 calc R U . . .
O4B O 0.12497(8) 0.07879(14) 0.42252(8) 0.0207(4) Uani 1 1 d . . . . .
H4B1 H 0.125317 0.127316 0.448191 0.031 Uiso 1 1 calc R U . . .
C1R C 0.73935(16) 0.9918(2) 0.44654(12) 0.0289(6) Uani 1 1 d . . . . .
H1R1 H 0.735410 0.977528 0.486337 0.035 Uiso 1 1 calc R U . . .
H1R2 H 0.790150 1.025254 0.438553 0.035 Uiso 1 1 calc R U . . .
C2R C 0.72749(18) 0.8798(2) 0.41488(13) 0.0364(7) Uani 1 1 d . . . . .
H2R1 H 0.743755 0.811330 0.436498 0.044 Uiso 1 1 calc R U . . .
H2R2 H 0.755793 0.880915 0.379884 0.044 Uiso 1 1 calc R U . . .
C3R C 0.64186(19) 0.8789(3) 0.40529(14) 0.0404(7) Uani 1 1 d . . . . .
H3R1 H 0.628268 0.831549 0.372930 0.048 Uiso 1 1 calc R U . . .
H3R2 H 0.614095 0.849106 0.437605 0.048 Uiso 1 1 calc R U . . .
C4R C 0.62548(17) 1.0068(3) 0.39579(13) 0.0361(7) Uani 1 1 d . . . . .
H4R1 H 0.631649 1.026720 0.356670 0.043 Uiso 1 1 calc R U . . .
H4R2 H 0.572820 1.026156 0.407125 0.043 Uiso 1 1 calc R U . . .
O1R O 0.67994(11) 1.06918(16) 0.42858(8) 0.0326(4) Uani 1 1 d . . . . .
C1S C 0.15036(15) 0.6004(3) 0.24681(12) 0.0329(6) Uani 1 1 d . . . . .
H1S1 H 0.112388 0.558321 0.269272 0.039 Uiso 0.6 1 calc R U P A 1
H1S2 H 0.151513 0.566552 0.209616 0.039 Uiso 0.6 1 calc R U P A 1
H1S3 H 0.144378 0.530172 0.223783 0.039 Uiso 0.4 1 calc R U P B 2
H1S4 H 0.110898 0.597818 0.275700 0.039 Uiso 0.4 1 calc R U P B 2
C2S C 0.1335(3) 0.7364(5) 0.2453(2) 0.0284(10) Uani 0.6 1 d . . P C 1
H2S1 H 0.095329 0.756083 0.216922 0.034 Uiso 0.6 1 calc R U P C 1
H2S2 H 0.115694 0.765306 0.281165 0.034 Uiso 0.6 1 calc R U P C 1
C3S C 0.2131(5) 0.7851(8) 0.2307(3) 0.0361(18) Uani 0.6 1 d . . P C 1
H3S1 H 0.224481 0.776394 0.191316 0.043 Uiso 0.6 1 calc R U P C 1
H3S2 H 0.218220 0.867865 0.241306 0.043 Uiso 0.6 1 calc R U P C 1
C2S' C 0.1391(4) 0.7010(7) 0.2142(4) 0.0357(17) Uani 0.4 1 d . . P C 2
H2S3 H 0.084974 0.725376 0.213462 0.043 Uiso 0.4 1 calc R U P C 2
H2S4 H 0.157614 0.689694 0.176320 0.043 Uiso 0.4 1 calc R U P C 2
C3S' C 0.1877(6) 0.7850(10) 0.2452(5) 0.029(2) Uani 0.4 1 d . . P C 2
H3S3 H 0.160063 0.815618 0.277460 0.035 Uiso 0.4 1 calc R U P C 2
H3S4 H 0.203016 0.851158 0.221740 0.035 Uiso 0.4 1 calc R U P C 2
C4S C 0.26080(16) 0.7108(2) 0.26377(13) 0.0319(6) Uani 1 1 d . . . . .
H4S1 H 0.270006 0.748111 0.299636 0.038 Uiso 0.6 1 calc R U P C 1
H4S2 H 0.310637 0.699778 0.245523 0.038 Uiso 0.6 1 calc R U P C 1
H4S3 H 0.300171 0.707870 0.234823 0.038 Uiso 0.4 1 calc R U P C 2
H4S4 H 0.283508 0.741096 0.297966 0.038 Uiso 0.4 1 calc R U P C 2
O1S O 0.22470(10) 0.59911(16) 0.27183(8) 0.0284(4) Uani 1 1 d . . . . .
C1T C 0.48609(17) 0.4837(3) 0.53051(13) 0.0342(7) Uani 1 1 d . . . . .
H1T1 H 0.484715 0.509806 0.491972 0.041 Uiso 1 1 calc R U . . .
H1T2 H 0.534148 0.440515 0.536754 0.041 Uiso 1 1 calc R U . . .
C2T C 0.48081(18) 0.5868(3) 0.56869(15) 0.0399(7) Uani 1 1 d . . . . .
H2T1 H 0.513487 0.575512 0.601243 0.048 Uiso 1 1 calc R U . . .
H2T2 H 0.496046 0.659524 0.549971 0.048 Uiso 1 1 calc R U . . .
C3T C 0.39793(19) 0.5897(3) 0.58424(17) 0.0485(9) Uani 1 1 d . . . . .
H3T1 H 0.367178 0.631329 0.556520 0.058 Uiso 1 1 calc R U . . .
H3T2 H 0.390408 0.626952 0.620327 0.058 Uiso 1 1 calc R U . . .
C4T C 0.37825(17) 0.4622(3) 0.58600(14) 0.0393(7) Uani 1 1 d . . . . .
H4T1 H 0.392799 0.427796 0.621600 0.047 Uiso 1 1 calc R U . . .
H4T2 H 0.322937 0.450355 0.580259 0.047 Uiso 1 1 calc R U . . .
O1T O 0.42130(13) 0.4108(2) 0.54241(10) 0.0461(6) Uani 1 1 d . . . . .
C1U C 0.41343(15) 0.6053(3) 0.74793(13) 0.0334(7) Uani 1 1 d . . . . .
H1U1 H 0.410665 0.568340 0.784428 0.040 Uiso 1 1 calc R U . . .
H1U2 H 0.377190 0.565525 0.723161 0.040 Uiso 1 1 calc R U . . .
C2U C 0.39564(18) 0.7339(3) 0.75162(14) 0.0397(7) Uani 1 1 d . . . . .
H2U1 H 0.357239 0.750171 0.780256 0.048 Uiso 1 1 calc R U . . .
H2U2 H 0.377481 0.765038 0.716223 0.048 Uiso 1 1 calc R U . . .
C3U C 0.4732(2) 0.7828(3) 0.76673(14) 0.0509(10) Uani 1 1 d . . . . .
H3U1 H 0.477474 0.865807 0.756289 0.061 Uiso 1 1 calc R U . . .
H3U2 H 0.483101 0.774915 0.806387 0.061 Uiso 1 1 calc R U . . .
C4U C 0.52622(16) 0.7092(3) 0.73419(15) 0.0423(8) Uani 1 1 d . . . . .
H4U1 H 0.536932 0.745931 0.698422 0.051 Uiso 1 1 calc R U . . .
H4U2 H 0.574995 0.698644 0.753930 0.051 Uiso 1 1 calc R U . . .
O1U O 0.48922(11) 0.59977(19) 0.72669(10) 0.0381(5) Uani 1 1 d . . . . .

loop_
_atom_site_aniso_label
_atom_site_aniso_U_11
_atom_site_aniso_U_22
_atom_site_aniso_U_33
_atom_site_aniso_U_23
_atom_site_aniso_U_13
_atom_site_aniso_U_12
C1A 0.0145(11) 0.0241(13) 0.0226(13) 0.0046(10) 0.0028(9) 0.0044(10)
C2A 0.0192(11) 0.0190(12) 0.0235(13) -0.0012(9) 0.0015(9) 0.0048(9)
C3A 0.0144(10) 0.0147(11) 0.0260(13) 0.0044(9) -0.0011(9) 0.0024(9)
C4A 0.0101(10) 0.0170(11) 0.0251(13) 0.0049(9) 0.0027(9) 0.0026(8)
C5A 0.0132(10) 0.0151(11) 0.0209(12) 0.0049(9) -0.0012(9) 0.0043(8)
C6A 0.0130(10) 0.0150(11) 0.0236(13) 0.0034(9) 0.0023(9) 0.0004(8)
C7A 0.0141(10) 0.0142(11) 0.0258(13) 0.0049(9) 0.0001(9) 0.0015(9)
C8A 0.0122(10) 0.0162(11) 0.0254(13) 0.0089(9) 0.0002(9) 0.0001(9)
C9A 0.0135(10) 0.0221(12) 0.0265(14) 0.0045(10) 0.0033(9) 0.0006(9)
C10A 0.0142(10) 0.0200(12) 0.0231(13) 0.0053(10) 0.0011(9) 0.0024(9)
C11A 0.0112(10) 0.0190(12) 0.0351(15) 0.0120(10) 0.0022(9) 0.0012(9)
C12A 0.0182(11) 0.0206(13) 0.0464(17) 0.0110(12) 0.0060(11) 0.0021(10)
C13A 0.0219(13) 0.0234(14) 0.069(2) 0.0199(14) 0.0074(14) 0.0079(11)
C14A 0.0190(13) 0.0388(18) 0.064(2) 0.0333(16) -0.0021(13) 0.0045(12)
C15A 0.0223(13) 0.0439(18) 0.0451(18) 0.0228(15) -0.0065(12) -0.0028(12)
C16A 0.0175(12) 0.0272(14) 0.0376(16) 0.0123(12) -0.0030(10) -0.0001(10)
C17A 0.0121(10) 0.0199(12) 0.0320(14) 0.0093(11) 0.0005(9) 0.0007(9)
C18A 0.0188(12) 0.0188(13) 0.0426(17) 0.0084(11) -0.0030(11) -0.0040(10)
C19A 0.0202(12) 0.0254(13) 0.0359(16) 0.0191(12) 0.0012(10) -0.0019(10)
O1A 0.0219(9) 0.0305(10) 0.0329(11) -0.0025(9) 0.0132(8) 0.0013(8)
O2A 0.0162(8) 0.0166(8) 0.0387(11) -0.0043(8) 0.0051(7) 0.0015(7)
O3A 0.0220(8) 0.0154(8) 0.0219(9) 0.0024(7) 0.0035(7) 0.0013(7)
O4A 0.0119(7) 0.0259(9) 0.0361(11) 0.0144(8) 0.0010(7) 0.0006(7)
C1B 0.0160(10) 0.0179(12) 0.0162(12) -0.0028(9) -0.0027(8) 0.0032(9)
C2B 0.0179(11) 0.0163(11) 0.0188(12) 0.0000(9) -0.0001(9) 0.0021(9)
C3B 0.0120(10) 0.0154(11) 0.0227(12) -0.0025(9) 0.0016(9) 0.0005(8)
C4B 0.0114(10) 0.0139(10) 0.0232(12) -0.0014(9) -0.0005(8) 0.0016(8)
C5B 0.0123(9) 0.0144(11) 0.0201(12) -0.0028(9) 0.0013(8) 0.0026(8)
C6B 0.0109(10) 0.0147(11) 0.0225(13) -0.0013(9) -0.0012(8) 0.0017(8)
C7B 0.0123(10) 0.0140(10) 0.0251(13) -0.0014(9) -0.0012(9) -0.0008(8)
C8B 0.0116(10) 0.0108(10) 0.0235(12) -0.0045(9) 0.0005(8) -0.0016(8)
C9B 0.0118(10) 0.0160(11) 0.0241(13) -0.0017(10) -0.0015(8) -0.0004(8)
C11B 0.0087(10) 0.0171(12) 0.0369(15) -0.0093(10) -0.0034(9) -0.0001(9)
C10B 0.0130(10) 0.0144(11) 0.0183(12) -0.0041(9) 0.0003(8) 0.0001(8)
C12B 0.0167(11) 0.0239(13) 0.0398(16) -0.0104(12) 0.0052(10) -0.0019(10)
C13B 0.0208(13) 0.0378(17) 0.0448(18) -0.0204(14) 0.0085(12) -0.0057(12)
C14B 0.0190(13) 0.0336(16) 0.061(2) -0.0297(15) -0.0002(12) 0.0031(12)
C15B 0.0215(13) 0.0217(14) 0.065(2) -0.0169(14) -0.0105(13) 0.0065(11)
C16B 0.0165(11) 0.0193(12) 0.0472(17) -0.0068(12) -0.0094(10) 0.0035(9)
C17B 0.0092(9) 0.0132(10) 0.0290(13) -0.0038(9) 0.0009(9) 0.0006(8)
C18B 0.0154(11) 0.0158(11) 0.0299(14) -0.0042(10) -0.0032(9) -0.0009(9)
C19B 0.0196(11) 0.0177(12) 0.0302(14) -0.0020(10) 0.0008(10) -0.0034(9)
O1B 0.0207(8) 0.0213(9) 0.0279(10) 0.0035(8) -0.0098(7) -0.0024(7)
O2B 0.0137(8) 0.0157(8) 0.0350(11) 0.0027(7) -0.0023(7) -0.0015(6)
O3B 0.0187(8) 0.0139(8) 0.0237(9) -0.0013(7) -0.0024(7) -0.0026(6)
O4B 0.0098(7) 0.0165(8) 0.0357(11) -0.0087(7) -0.0010(7) 0.0021(6)
C1R 0.0344(14) 0.0234(13) 0.0289(15) 0.0028(11) 0.0059(11) 0.0016(11)
C2R 0.0491(17) 0.0216(14) 0.0385(17) 0.0004(12) 0.0086(14) 0.0090(12)
C3R 0.0543(19) 0.0280(15) 0.0387(18) 0.0011(13) -0.0012(14) -0.0074(14)
C4R 0.0381(15) 0.0296(15) 0.0406(18) -0.0076(13) -0.0002(13) 0.0028(13)
O1R 0.0436(11) 0.0207(9) 0.0334(11) -0.0063(8) 0.0003(9) 0.0065(8)
C1S 0.0236(13) 0.0439(17) 0.0311(16) 0.0028(13) -0.0075(11) -0.0029(12)
C2S 0.035(3) 0.031(3) 0.019(2) -0.003(2) -0.010(2) 0.005(2)
C3S 0.056(5) 0.028(3) 0.025(4) 0.006(3) 0.014(3) -0.011(3)
C2S' 0.031(4) 0.037(4) 0.040(5) -0.003(4) -0.006(3) 0.007(3)
C3S' 0.044(7) 0.020(4) 0.024(6) 0.003(4) 0.000(4) 0.000(5)
C4S 0.0314(14) 0.0274(14) 0.0369(17) -0.0092(12) 0.0092(12) -0.0092(12)
O1S 0.0225(9) 0.0233(9) 0.0393(12) 0.0047(8) -0.0096(8) -0.0027(7)
C1T 0.0365(15) 0.0243(15) 0.0419(18) -0.0039(12) 0.0110(12) -0.0070(12)
C2T 0.0404(16) 0.0247(15) 0.055(2) -0.0073(14) -0.0038(14) -0.0060(13)
C3T 0.0463(18) 0.0423(19) 0.057(2) -0.0126(17) 0.0045(16) 0.0084(15)
C4T 0.0308(15) 0.0467(19) 0.0404(18) -0.0114(15) 0.0073(13) -0.0078(13)
O1T 0.0519(13) 0.0351(12) 0.0512(14) -0.0206(10) 0.0199(11) -0.0236(10)
C1U 0.0231(13) 0.0297(15) 0.0473(19) 0.0028(13) 0.0105(12) -0.0021(11)
C2U 0.0465(17) 0.0336(16) 0.0390(18) 0.0029(13) 0.0182(14) 0.0117(14)
C3U 0.092(3) 0.0270(16) 0.0339(19) 0.0019(13) -0.0226(18) -0.0071(18)
C4U 0.0268(14) 0.0383(17) 0.062(2) 0.0298(16) -0.0151(14) -0.0114(13)
O1U 0.0231(9) 0.0353(11) 0.0558(14) -0.0076(10) 0.0143(9) -0.0007(9)

loop_
_atom_type_symbol
_atom_type_description
_atom_type_scat_dispersion_real
_atom_type_scat_dispersion_imag
_atom_type_scat_source
C C 0.0033 0.0016 'International Tables Vol C Tables 4.2.6.8 and 6.1.1.4'
H H 0.0000 0.0000 'International Tables Vol C Tables 4.2.6.8 and 6.1.1.4'
O O 0.0106 0.0060 'International Tables Vol C Tables 4.2.6.8 and 6.1.1.4'

loop_
_geom_angle_atom_site_label_1
_geom_angle_atom_site_label_2
_geom_angle_atom_site_label_3
_geom_angle
O1A C1A C2A 121.6(2)
O1A C1A C10A 116.1(2)
C2A C1A C10A 122.3(2)
C1A C2A C3A 119.2(2)
C1A C2A H2A 120.4
C3A C2A H2A 120.4
O2A C3A C4A 122.5(2)
O2A C3A C2A 117.7(2)
C4A C3A C2A 119.9(2)
C3A C4A C5A 119.9(2)
C3A C4A H4A 120.1
C5A C4A H4A 120.1
C10A C5A C4A 121.3(2)
C10A C5A C6A 120.8(2)
C4A C5A C6A 117.8(2)
O3A C6A C5A 106.93(18)
O3A C6A C7A 109.70(18)
C5A C6A C7A 114.2(2)
O3A C6A H6A 108.6
C5A C6A H6A 108.6
C7A C6A H6A 108.6
C11A C7A C6A 113.80(19)
C11A C7A C8A 116.2(2)
C6A C7A C8A 107.89(18)
C11A C7A H7A 106.1
C6A C7A H7A 106.1
C8A C7A H7A 106.1
C9A C8A C17A 112.85(19)
C9A C8A C7A 112.90(19)
C17A C8A C7A 115.08(19)
C9A C8A H8A 104.9
C17A C8A H8A 104.9
C7A C8A H8A 104.9
C10A C9A C8A 114.4(2)
C10A C9A H9A1 108.7
C8A C9A H9A1 108.7
C10A C9A H9A2 108.7
C8A C9A H9A2 108.7
H9A1 C9A H9A2 107.6
C1A C10A C5A 117.4(2)
C1A C10A C9A 120.4(2)
C5A C10A C9A 122.2(2)
C16A C11A C12A 117.9(2)
C16A C11A C7A 123.9(2)
C12A C11A C7A 118.2(2)
C13A C12A C11A 121.1(3)
C13A C12A H12A 119.4
C11A C12A H12A 119.4
C14A C13A C12A 120.3(3)
C14A C13A H13A 119.8
C12A C13A H13A 119.8
C13A C14A C15A 119.5(3)
C13A C14A H14A 120.2
C15A C14A H14A 120.2
C14A C15A C16A 120.2(3)
C14A C15A H15A 119.9
C16A C15A H15A 119.9
C11A C16A C15A 120.9(3)
C11A C16A H16A 119.5
C15A C16A H16A 119.5
O4A C17A C19A 104.34(19)
O4A C17A C18A 108.4(2)
C19A C17A C18A 109.6(2)
O4A C17A C8A 107.12(18)
C19A C17A C8A 115.4(2)
C18A C17A C8A 111.6(2)
C17A C18A H18A 109.5
C17A C18A H18B 109.5
H18A C18A H18B 109.5
C17A C18A H18C 109.5
H18A C18A H18C 109.5
H18B C18A H18C 109.5
C17A C19A H19A 109.5
C17A C19A H19B 109.5
H19A C19A H19B 109.5
C17A C19A H19C 109.5
H19A C19A H19C 109.5
H19B C19A H19C 109.5
C1A O1A H1A 109.5
C3A O2A H2A1 109.5
C6A O3A H3A 109.5
C17A O4A H4A1 111.9
O1B C1B C2B 121.6(2)
O1B C1B C10B 116.4(2)
C2B C1B C10B 121.9(2)
C1B C2B C3B 119.6(2)
C1B C2B H2B 120.2
C3B C2B H2B 120.2
O2B C3B C4B 121.9(2)
O2B C3B C2B 118.4(2)
C4B C3B C2B 119.7(2)
C3B C4B C5B 120.1(2)
C3B C4B H4B 119.9
C5B C4B H4B 119.9
C10B C5B C4B 121.4(2)
C10B C5B C6B 121.4(2)
C4B C5B C6B 117.1(2)
O3B C6B C5B 109.71(18)
O3B C6B C7B 106.33(18)
C5B C6B C7B 114.64(19)
O3B C6B H6B 108.7
C5B C6B H6B 108.7
C7B C6B H6B 108.7
C11B C7B C6B 112.27(18)
C11B C7B C8B 117.96(19)
C6B C7B C8B 106.87(18)
C11B C7B H7B 106.3
C6B C7B H7B 106.3
C8B C7B H7B 106.3
C9B C8B C17B 113.31(19)
C9B C8B C7B 112.23(18)
C17B C8B C7B 114.91(18)
C9B C8B H8B 105.1
C17B C8B H8B 105.1
C7B C8B H8B 105.1
C10B C9B C8B 112.48(19)
C10B C9B H9B1 109.1
C8B C9B H9B1 109.1
C10B C9B H9B2 109.1
C8B C9B H9B2 109.1
H9B1 C9B H9B2 107.8
C12B C11B C16B 117.7(2)
C12B C11B C7B 123.9(2)
C16B C11B C7B 118.4(2)
C5B C10B C1B 117.2(2)
C5B C10B C9B 121.8(2)
C1B C10B C9B 121.0(2)
C11B C12B C13B 120.6(3)
C11B C12B H12B 119.7
C13B C12B H12B 119.7
C14B C13B C12B 121.2(3)
C14B C13B H13B 119.4
C12B C13B H13B 119.4
C15B C14B C13B 118.7(3)
C15B C14B H14B 120.6
C13B C14B H14B 120.6
C14B C15B C16B 120.4(3)
C14B C15B H15B 119.8
C16B C15B H15B 119.8
C15B C16B C11B 121.3(3)
C15B C16B H16B 119.3
C11B C16B H16B 119.3
O4B C17B C18B 105.14(18)
O4B C17B C19B 107.06(19)
C18B C17B C19B 110.57(19)
O4B C17B C8B 106.77(17)
C18B C17B C8B 114.89(19)
C19B C17B C8B 111.82(19)
C17B C18B H18D 109.5
C17B C18B H18E 109.5
H18D C18B H18E 109.5
C17B C18B H18F 109.5
H18D C18B H18F 109.5
H18E C18B H18F 109.5
C17B C19B H19D 109.5
C17B C19B H19E 109.5
H19D C19B H19E 109.5
C17B C19B H19F 109.5
H19D C19B H19F 109.5
H19E C19B H19F 109.5
C1B O1B H1B 109.5
C3B O2B H2B1 109.5
C6B O3B H3B 109.5
C17B O4B H4B1 109.5
O1R C1R C2R 105.6(2)
O1R C1R H1R1 110.6
C2R C1R H1R1 110.6
O1R C1R H1R2 110.6
C2R C1R H1R2 110.6
H1R1 C1R H1R2 108.8
C1R C2R C3R 102.7(2)
C1R C2R H2R1 111.2
C3R C2R H2R1 111.2
C1R C2R H2R2 111.2
C3R C2R H2R2 111.2
H2R1 C2R H2R2 109.1
C4R C3R C2R 101.8(2)
C4R C3R H3R1 111.4
C2R C3R H3R1 111.4
C4R C3R H3R2 111.4
C2R C3R H3R2 111.4
H3R1 C3R H3R2 109.3
O1R C4R C3R 105.8(2)
O1R C4R H4R1 110.6
C3R C4R H4R1 110.6
O1R C4R H4R2 110.6
C3R C4R H4R2 110.6
H4R1 C4R H4R2 108.7
C1R O1R C4R 110.1(2)
C2S' C1S O1S 112.0(4)
O1S C1S C2S 100.9(3)
O1S C1S H1S1 111.6
C2S C1S H1S1 111.6
O1S C1S H1S2 111.6
C2S C1S H1S2 111.6
H1S1 C1S H1S2 109.4
C2S' C1S H1S3 109.2
O1S C1S H1S3 109.2
C2S' C1S H1S4 109.2
O1S C1S H1S4 109.2
H1S3 C1S H1S4 107.9
C3S C2S C1S 101.1(5)
C3S C2S H2S1 111.6
C1S C2S H2S1 111.5
C3S C2S H2S2 111.5
C1S C2S H2S2 111.5
H2S1 C2S H2S2 109.4
C4S C3S C2S 100.4(5)
C4S C3S H3S1 111.7
C2S C3S H3S1 111.7
C4S C3S H3S2 111.7
C2S C3S H3S2 111.7
H3S1 C3S H3S2 109.5
C1S C2S' C3S' 99.2(7)
C1S C2S' H2S3 111.9
C3S' C2S' H2S3 111.9
C1S C2S' H2S4 111.9
C3S' C2S' H2S4 111.9
H2S3 C2S' H2S4 109.6
C2S' C3S' C4S 104.8(7)
C2S' C3S' H3S3 110.8
C4S C3S' H3S3 110.8
C2S' C3S' H3S4 110.8
C4S C3S' H3S4 110.8
H3S3 C3S' H3S4 108.9
C3S C4S O1S 110.3(4)
O1S C4S C3S' 99.2(4)
C3S C4S H4S1 109.6
O1S C4S H4S1 109.6
C3S C4S H4S2 109.6
O1S C4S H4S2 109.6
H4S1 C4S H4S2 108.1
O1S C4S H4S3 111.9
C3S' C4S H4S3 111.9
O1S C4S H4S4 111.9
C3S' C4S H4S4 111.9
H4S3 C4S H4S4 109.6
C1S O1S C4S 109.2(2)
O1T C1T C2T 106.4(2)
O1T C1T H1T1 110.5
C2T C1T H1T1 110.5
O1T C1T H1T2 110.5
C2T C1T H1T2 110.5
H1T1 C1T H1T2 108.6
C3T C2T C1T 103.5(3)
C3T C2T H2T1 111.1
C1T C2T H2T1 111.1
C3T C2T H2T2 111.1
C1T C2T H2T2 111.1
H2T1 C2T H2T2 109.0
C2T C3T C4T 102.0(3)
C2T C3T H3T1 111.4
C4T C3T H3T1 111.4
C2T C3T H3T2 111.4
C4T C3T H3T2 111.4
H3T1 C3T H3T2 109.2
O1T C4T C3T 105.0(3)
O1T C4T H4T1 110.7
C3T C4T H4T1 110.7
O1T C4T H4T2 110.7
C3T C4T H4T2 110.7
H4T1 C4T H4T2 108.8
C4T O1T C1T 109.0(2)
O1U C1U C2U 104.9(2)
O1U C1U H1U1 110.8
C2U C1U H1U1 110.8
O1U C1U H1U2 110.8
C2U C1U H1U2 110.8
H1U1 C1U H1U2 108.8
C1U C2U C3U 101.0(3)
C1U C2U H2U1 111.6
C3U C2U H2U1 111.6
C1U C2U H2U2 111.6
C3U C2U H2U2 111.6
H2U1 C2U H2U2 109.4
C4U C3U C2U 102.7(3)
C4U C3U H3U1 111.2
C2U C3U H3U1 111.2
C4U C3U H3U2 111.2
C2U C3U H3U2 111.2
H3U1 C3U H3U2 109.1
O1U C4U C3U 106.6(2)
O1U C4U H4U1 110.4
C3U C4U H4U1 110.4
O1U C4U H4U2 110.4
C3U C4U H4U2 110.4
H4U1 C4U H4U2 108.6
C4U O1U C1U 109.7(2)

loop_
_geom_bond_atom_site_label_1
_geom_bond_atom_site_label_2
_geom_bond_distance
C1A O1A 1.371(3)
C1A C2A 1.390(4)
C1A C10A 1.396(3)
C2A C3A 1.396(3)
C2A H2A 0.9500
C3A O2A 1.367(3)
C3A C4A 1.388(3)
C4A C5A 1.399(3)
C4A H4A 0.9500
C5A C10A 1.397(3)
C5A C6A 1.505(3)
C6A O3A 1.444(3)
C6A C7A 1.543(3)
C6A H6A 1.0000
C7A C11A 1.524(3)
C7A C8A 1.554(3)
C7A H7A 1.0000
C8A C9A 1.527(4)
C8A C17A 1.553(3)
C8A H8A 1.0000
C9A C10A 1.506(3)
C9A H9A1 0.9900
C9A H9A2 0.9900
C11A C16A 1.383(4)
C11A C12A 1.404(4)
C12A C13A 1.393(4)
C12A H12A 0.9500
C13A C14A 1.370(5)
C13A H13A 0.9500
C14A C15A 1.391(5)
C14A H14A 0.9500
C15A C16A 1.398(4)
C15A H15A 0.9500
C16A H16A 0.9500
C17A O4A 1.452(3)
C17A C19A 1.518(3)
C17A C18A 1.526(4)
C18A H18A 0.9800
C18A H18B 0.9800
C18A H18C 0.9800
C19A H19A 0.9800
C19A H19B 0.9800
C19A H19C 0.9800
O1A H1A 0.8400
O2A H2A1 0.8400
O3A H3A 0.8400
O4A H4A1 0.8853
C1B O1B 1.368(3)
C1B C2B 1.384(3)
C1B C10B 1.407(3)
C2B C3B 1.397(3)
C2B H2B 0.9500
C3B O2B 1.363(3)
C3B C4B 1.384(3)
C4B C5B 1.397(3)
C4B H4B 0.9500
C5B C10B 1.395(3)
C5B C6B 1.507(3)
C6B O3B 1.448(3)
C6B C7B 1.532(3)
C6B H6B 1.0000
C7B C11B 1.523(3)
C7B C8B 1.553(3)
C7B H7B 1.0000
C8B C9B 1.528(3)
C8B C17B 1.551(3)
C8B H8B 1.0000
C9B C10B 1.516(3)
C9B H9B1 0.9900
C9B H9B2 0.9900
C11B C12B 1.393(4)
C11B C16B 1.399(4)
C12B C13B 1.395(4)
C12B H12B 0.9500
C13B C14B 1.387(5)
C13B H13B 0.9500
C14B C15B 1.381(5)
C14B H14B 0.9500
C15B C16B 1.397(4)
C15B H15B 0.9500
C16B H16B 0.9500
C17B O4B 1.457(3)
C17B C18B 1.516(3)
C17B C19B 1.532(3)
C18B H18D 0.9800
C18B H18E 0.9800
C18B H18F 0.9800
C19B H19D 0.9800
C19B H19E 0.9800
C19B H19F 0.9800
O1B H1B 0.8400
O2B H2B1 0.8400
O3B H3B 0.8400
O4B H4B1 0.8400
C1R O1R 1.439(3)
C1R C2R 1.517(4)
C1R H1R1 0.9900
C1R H1R2 0.9900
C2R C3R 1.521(5)
C2R H2R1 0.9900
C2R H2R2 0.9900
C3R C4R 1.515(4)
C3R H3R1 0.9900
C3R H3R2 0.9900
C4R O1R 1.439(4)
C4R H4R1 0.9900
C4R H4R2 0.9900
C1S C2S' 1.419(8)
C1S O1S 1.441(3)
C1S C2S 1.590(6)
C1S H1S1 0.9900
C1S H1S2 0.9900
C1S H1S3 0.9900
C1S H1S4 0.9900
C2S C3S 1.546(8)
C2S H2S1 0.9900
C2S H2S2 0.9900
C3S C4S 1.443(10)
C3S H3S1 0.9900
C3S H3S2 0.9900
C2S' C3S' 1.496(15)
C2S' H2S3 0.9900
C2S' H2S4 0.9900
C3S' C4S 1.606(12)
C3S' H3S3 0.9900
C3S' H3S4 0.9900
C4S O1S 1.445(3)
C4S H4S1 0.9900
C4S H4S2 0.9900
C4S H4S3 0.9900
C4S H4S4 0.9900
C1T O1T 1.442(3)
C1T C2T 1.512(4)
C1T H1T1 0.9900
C1T H1T2 0.9900
C2T C3T 1.503(5)
C2T H2T1 0.9900
C2T H2T2 0.9900
C3T C4T 1.506(5)
C3T H3T1 0.9900
C3T H3T2 0.9900
C4T O1T 1.434(4)
C4T H4T1 0.9900
C4T H4T2 0.9900
C1U O1U 1.429(3)
C1U C2U 1.513(4)
C1U H1U1 0.9900
C1U H1U2 0.9900
C2U C3U 1.518(5)
C2U H2U1 0.9900
C2U H2U2 0.9900
C3U C4U 1.489(5)
C3U H3U1 0.9900
C3U H3U2 0.9900
C4U O1U 1.426(4)
C4U H4U1 0.9900
C4U H4U2 0.9900

loop_
_geom_torsion_atom_site_label_1
_geom_torsion_atom_site_label_2
_geom_torsion_atom_site_label_3
_geom_torsion_atom_site_label_4
_geom_torsion
O1A C1A C2A C3A 176.7(2)
C10A C1A C2A C3A -1.5(4)
C1A C2A C3A O2A -178.1(2)
C1A C2A C3A C4A 2.1(4)
O2A C3A C4A C5A 179.3(2)
C2A C3A C4A C5A -1.0(3)
C3A C4A C5A C10A -0.8(3)
C3A C4A C5A C6A 176.0(2)
C10A C5A C6A O3A 95.1(2)
C4A C5A C6A O3A -81.8(2)
C10A C5A C6A C7A -26.4(3)
C4A C5A C6A C7A 156.7(2)
O3A C6A C7A C11A 160.1(2)
C5A C6A C7A C11A -79.9(3)
O3A C6A C7A C8A -69.4(2)
C5A C6A C7A C8A 50.6(3)
C11A C7A C8A C9A 70.7(3)
C6A C7A C8A C9A -58.4(3)
C11A C7A C8A C17A -60.8(3)
C6A C7A C8A C17A 170.0(2)
C17A C8A C9A C10A 173.12(19)
C7A C8A C9A C10A 40.5(3)
O1A C1A C10A C5A -178.5(2)
C2A C1A C10A C5A -0.3(4)
O1A C1A C10A C9A -0.6(3)
C2A C1A C10A C9A 177.7(2)
C4A C5A C10A C1A 1.5(3)
C6A C5A C10A C1A -175.3(2)
C4A C5A C10A C9A -176.5(2)
C6A C5A C10A C9A 6.8(3)
C8A C9A C10A C1A 168.3(2)
C8A C9A C10A C5A -13.9(3)
C6A C7A C11A C16A 63.5(3)
C8A C7A C11A C16A -62.8(3)
C6A C7A C11A C12A -119.2(2)
C8A C7A C11A C12A 114.6(2)
C16A C11A C12A C13A 2.0(4)
C7A C11A C12A C13A -175.6(2)
C11A C12A C13A C14A 0.3(4)
C12A C13A C14A C15A -1.8(4)
C13A C14A C15A C16A 1.1(4)
C12A C11A C16A C15A -2.6(4)
C7A C11A C16A C15A 174.7(2)
C14A C15A C16A C11A 1.1(4)
C9A C8A C17A O4A 62.2(2)
C7A C8A C17A O4A -166.3(2)
C9A C8A C17A C19A -53.5(3)
C7A C8A C17A C19A 78.1(3)
C9A C8A C17A C18A -179.38(19)
C7A C8A C17A C18A -47.8(3)
O1B C1B C2B C3B -177.2(2)
C10B C1B C2B C3B 1.2(4)
C1B C2B C3B O2B 178.6(2)
C1B C2B C3B C4B -0.4(3)
O2B C3B C4B C5B -179.9(2)
C2B C3B C4B C5B -0.9(3)
C3B C4B C5B C10B 1.5(3)
C3B C4B C5B C6B -175.8(2)
C10B C5B C6B O3B -97.8(2)
C4B C5B C6B O3B 79.6(2)
C10B C5B C6B C7B 21.8(3)
C4B C5B C6B C7B -160.9(2)
O3B C6B C7B C11B -156.74(19)
C5B C6B C7B C11B 81.9(2)
O3B C6B C7B C8B 72.4(2)
C5B C6B C7B C8B -49.0(3)
C11B C7B C8B C9B -64.8(3)
C6B C7B C8B C9B 62.7(2)
C11B C7B C8B C17B 66.6(3)
C6B C7B C8B C17B -165.9(2)
C17B C8B C9B C10B -178.90(18)
C7B C8B C9B C10B -46.7(3)
C6B C7B C11B C12B -58.1(3)
C8B C7B C11B C12B 66.8(3)
C6B C7B C11B C16B 120.2(2)
C8B C7B C11B C16B -114.9(2)
C4B C5B C10B C1B -0.7(3)
C6B C5B C10B C1B 176.5(2)
C4B C5B C10B C9B 178.6(2)
C6B C5B C10B C9B -4.2(3)
O1B C1B C10B C5B 177.8(2)
C2B C1B C10B C5B -0.7(3)
O1B C1B C10B C9B -1.4(3)
C2B C1B C10B C9B -179.9(2)
C8B C9B C10B C5B 16.7(3)
C8B C9B C10B C1B -164.1(2)
C16B C11B C12B C13B 1.6(3)
C7B C11B C12B C13B 179.9(2)
C11B C12B C13B C14B -1.2(4)
C12B C13B C14B C15B 0.1(4)
C13B C14B C15B C16B 0.7(4)
C14B C15B C16B C11B -0.3(4)
C12B C11B C16B C15B -0.8(4)
C7B C11B C16B C15B -179.2(2)
C9B C8B C17B O4B -61.3(2)
C7B C8B C17B O4B 167.8(2)
C9B C8B C17B C18B 54.8(3)
C7B C8B C17B C18B -76.0(3)
C9B C8B C17B C19B -178.08(18)
C7B C8B C17B C19B 51.1(3)
O1R C1R C2R C3R -29.5(3)
C1R C2R C3R C4R 36.9(3)
C2R C3R C4R O1R -31.8(3)
C2R C1R O1R C4R 9.9(3)
C3R C4R O1R C1R 14.0(3)
O1S C1S C2S C3S 38.6(5)
C1S C2S C3S C4S -40.2(5)
O1S C1S C2S' C3S' -30.9(7)
C1S C2S' C3S' C4S 38.8(8)
C2S C3S C4S O1S 28.3(6)
C2S' C3S' C4S O1S -33.6(7)
C2S' C1S O1S C4S 9.9(5)
C2S C1S O1S C4S -22.5(3)
C3S C4S O1S C1S -3.3(4)
C3S' C4S O1S C1S 14.7(5)
O1T C1T C2T C3T -21.7(4)
C1T C2T C3T C4T 35.0(4)
C2T C3T C4T O1T -36.4(4)
C3T C4T O1T C1T 23.7(4)
C2T C1T O1T C4T -1.1(4)
O1U C1U C2U C3U -34.9(3)
C1U C2U C3U C4U 37.6(3)
C2U C3U C4U O1U -27.6(3)
C3U C4U O1U C1U 5.7(3)
C2U C1U O1U C4U 18.8(3)
